data_4060207
loop_
_publ_author_name
'Tomoyuki Akutagawa'
'Sadamu Takeda'
'Tatsuo Hasegawa'
'Takayoshi Nakamura'

_publ_section_title
;
Proton Transfer and a Dielectric Phase Transition in the Molecular
Conductor (HDABCO+)2(TCNQ)3
;
_journal_name_full 'Journal of the American Chemical Society'
_journal_page_first 291
_journal_page_last 294
_journal_paper_doi 10.1021/ja0377697
_journal_volume 126
_journal_year 2004
_chemical_formula_moiety 'C24 H19 N8'
_chemical_formula_sum 'C24 H19 N8'
_chemical_formula_weight 419.47
_space_group_IT_number 2
_space_group_name_Hall '-P 1'
_space_group_name_H-M_alt 'P -1'
_symmetry_cell_setting triclinic
_symmetry_Int_Tables_number 2
_symmetry_space_group_name_Hall '-P 1'
_symmetry_space_group_name_H-M 'P -1'
_cell_angle_alpha 89(2)
_cell_angle_beta 84.063(3)
_cell_angle_gamma 70.988(3)
_cell_formula_units_Z 2
_cell_length_a 7.7607(4)
_cell_length_b 10.097(1)
_cell_length_c 13.895(1)
_cell_measurement_reflns_used 5948
_cell_measurement_temperature 93.1
_cell_measurement_theta_max 27.4
_cell_measurement_theta_min 2.1
_cell_volume 1023.6(2)
_diffrn_detector_area_resol_mean 10.00
_diffrn_measured_fraction_theta_full 0.9117
_diffrn_measured_fraction_theta_max 0.9117
_diffrn_measurement_device_type 'Rigaku RAXIS-RAPID'
_diffrn_measurement_method \w
_diffrn_radiation_type 'Mo K\a'
_diffrn_radiation_wavelength 0.7107
_diffrn_reflns_av_R_equivalents 0.045
_diffrn_reflns_limit_h_max 9
_diffrn_reflns_limit_h_min -10
_diffrn_reflns_limit_k_max 0
_diffrn_reflns_limit_k_min -13
_diffrn_reflns_limit_l_max 17
_diffrn_reflns_limit_l_min -18
_diffrn_reflns_number 7476
_diffrn_reflns_theta_full 27.48
_diffrn_reflns_theta_max 27.48
_exptl_absorpt_coefficient_mu 0.087
_exptl_absorpt_correction_T_max 0.991
_exptl_absorpt_correction_T_min 0.991
_exptl_absorpt_correction_type multi-scan
_exptl_absorpt_process_details
;
    Higashi, T. (1995). Program for Absorption Correction.
    Rigaku Corporation, Tokyo, Japan.
;
_exptl_crystal_colour black
_exptl_crystal_density_diffrn 1.361
_exptl_crystal_density_meas ?
_exptl_crystal_density_method 'not measured'
_exptl_crystal_description plate
_exptl_crystal_F_000 438.00
_exptl_crystal_size_max 0.60
_exptl_crystal_size_mid 0.20
_exptl_crystal_size_min 0.10
_refine_diff_density_max 0.46
_refine_diff_density_min -0.29
_refine_ls_extinction_coef ?
_refine_ls_extinction_method none
_refine_ls_goodness_of_fit_ref 0.440
_refine_ls_hydrogen_treatment mixed
_refine_ls_number_parameters 315
_refine_ls_number_reflns 3050
_refine_ls_R_factor_gt 0.0560
_refine_ls_shift/su_max 0.0960
_refine_ls_structure_factor_coef Fsqd
_refine_ls_weighting_details
;
    Chebychev polynomial with 3 parameters (Carruthers & Watkin, 1979)
    15109.3000    21056.9000    6167.0200
;
_refine_ls_weighting_scheme calc
_refine_ls_wR_factor_ref 0.0970
_reflns_number_gt 3034
_reflns_number_total 4273
_reflns_threshold_expression F^2^>2.0\s(F^2^)
_cod_database_code 4060207

loop_
_symmetry_equiv_pos_as_xyz
x,y,z
-x,-y,-z

loop_
_atom_site_label
_atom_site_type_symbol
_atom_site_fract_x
_atom_site_fract_y
_atom_site_fract_z
_atom_site_U_iso_or_equiv
_atom_site_adp_type
_atom_site_occupancy
_atom_site_symmetry_multiplicity
_atom_site_calc_flag
_atom_site_refinement_flags
_atom_site_disorder_assembly
_atom_site_disorder_group
N(1) N 0.8722(3) 0.1299(2) 0.4998(1) 0.0174(5) Uani 1.00 1 d . . .
N(2) N 0.6291(3) 0.3688(2) 0.4993(1) 0.0179(5) Uani 1.00 1 d . . .
N(3) N -0.2592(3) 0.2744(2) -0.1723(1) 0.0254(5) Uani 1.00 1 d . . .
N(4) N 0.2424(3) 0.2713(2) -0.3388(1) 0.0289(6) Uani 1.00 1 d . . .
N(5) N 0.1470(3) 0.4156(2) 0.3431(1) 0.0261(6) Uani 1.00 1 d . . .
N(6) N 0.6567(3) 0.4022(2) 0.1888(2) 0.0287(6) Uani 1.00 1 d . . .
N(7) N 0.0787(3) -0.0697(2) -0.2049(2) 0.0286(6) Uani 1.00 1 d . . .
N(8) N 0.6068(3) -0.0580(2) -0.3398(1) 0.0261(5) Uani 1.00 1 d . . .
C(1) C 0.1360(3) 0.3070(2) -0.0826(1) 0.0175(5) Uani 1.00 1 d . . .
C(2) C 0.3169(3) 0.3140(2) -0.0824(2) 0.0190(6) Uani 1.00 1 d . . .
C(3) C 0.3827(3) 0.3347(2) 0.0007(1) 0.0185(5) Uani 1.00 1 d . . .
C(4) C 0.2752(3) 0.3482(2) 0.0918(2) 0.0175(5) Uani 1.00 1 d . . .
C(5) C 0.0927(3) 0.3405(2) 0.0925(2) 0.0184(5) Uani 1.00 1 d . . .
C(6) C 0.0272(3) 0.3200(2) 0.0094(2) 0.0188(5) Uani 1.00 1 d . . .
C(7) C 0.0665(3) 0.2882(2) -0.1692(2) 0.0186(5) Uani 1.00 1 d . . .
C(8) C -0.1131(3) 0.2800(2) -0.1692(1) 0.0198(5) Uani 1.00 1 d . . .
C(9) C 0.1679(3) 0.2797(3) -0.2614(2) 0.0210(6) Uani 1.00 1 d . . .
C(10) C 0.3409(3) 0.3716(2) 0.1773(1) 0.0189(5) Uani 1.00 1 d . . .
C(11) C 0.2313(3) 0.3939(2) 0.2686(1) 0.0197(6) Uani 1.00 1 d . . .
C(12) C 0.5173(3) 0.3878(2) 0.1816(1) 0.0203(6) Uani 1.00 1 d . . .
C(13) C 0.4473(3) -0.0235(2) -0.0916(1) 0.0159(5) Uani 1.00 1 d . . .
C(14) C 0.6226(3) -0.0112(2) -0.0832(1) 0.0184(5) Uani 1.00 1 d . . .
C(15) C 0.3256(3) -0.0101(2) -0.0050(1) 0.0183(5) Uani 1.00 1 d . . .
C(16) C 0.3942(3) -0.0456(2) -0.1832(1) 0.0186(5) Uani 1.00 1 d . . .
C(17) C 0.2190(3) -0.0583(2) -0.1937(1) 0.0198(5) Uani 1.00 1 d . . .
C(18) C 0.5120(3) -0.0527(2) -0.2697(1) 0.0196(6) Uani 1.00 1 d . . .
C(19) C 0.8230(3) 0.1881(2) 0.6000(1) 0.0219(6) Uani 1.00 1 d . . .
C(20) C 0.6554(3) 0.3230(2) 0.6013(2) 0.0221(6) Uani 1.00 1 d . . .
C(21) C 0.9452(3) 0.2253(2) 0.4377(2) 0.0224(6) Uani 1.00 1 d . . .
C(22) C 0.8061(3) 0.3753(2) 0.4496(2) 0.0210(6) Uani 1.00 1 d . . .
C(23) C 0.7060(3) 0.1167(3) 0.4604(1) 0.0206(5) Uani 1.00 1 d . . .
C(24) C 0.5692(3) 0.2653(2) 0.4482(2) 0.0217(6) Uani 1.00 1 d . . .
H(1) H 0.949(6) 0.058(5) 0.498(3) -0.00(1) Uiso 0.50 1 c P . .
H(2) H 0.544(6) 0.445(5) 0.500(3) 0.00(1) Uiso 0.50 1 c P . .
H(3) H 0.7932(3) 0.1209(2) 0.6409(1) 0.028(1) Uiso 1.00 1 c . . .
H(4) H 0.9232(3) 0.2091(2) 0.6221(1) 0.028(1) Uiso 1.00 1 c . . .
H(5) H 0.5488(3) 0.3050(2) 0.6298(2) 0.027(1) Uiso 1.00 1 c . . .
H(6) H 0.6766(3) 0.3937(2) 0.6382(2) 0.027(1) Uiso 1.00 1 c . . .
H(7) H 0.7891(3) 0.4171(2) 0.3882(2) 0.025(1) Uiso 1.00 1 c . . .
H(8) H 0.8471(3) 0.4315(2) 0.4900(2) 0.025(1) Uiso 1.00 1 c . . .
H(9) H 0.9669(3) 0.1966(2) 0.3714(2) 0.027(1) Uiso 1.00 1 c . . .
H(10) H 1.0569(3) 0.2246(2) 0.4602(2) 0.026(1) Uiso 1.00 1 c . . .
H(11) H 0.7353(3) 0.0632(3) 0.4016(1) 0.027(1) Uiso 1.00 1 c . . .
H(12) H 0.6509(3) 0.0711(3) 0.5084(1) 0.026(1) Uiso 1.00 1 c . . .
H(13) H 0.5664(3) 0.2817(2) 0.3809(2) 0.026(1) Uiso 1.00 1 c . . .
H(14) H 0.4498(3) 0.2724(2) 0.4767(2) 0.027(1) Uiso 1.00 1 c . . .
H(15) H 0.3963(3) 0.3020(2) -0.1408(2) 0.023(1) Uiso 1.00 1 c . . .
H(16) H 0.5008(3) 0.3445(2) -0.0015(1) 0.022(1) Uiso 1.00 1 c . . .
H(17) H 0.0173(3) 0.3477(2) 0.1520(2) 0.021(1) Uiso 1.00 1 c . . .
H(18) H -0.0925(3) 0.3134(2) 0.0113(2) 0.022(1) Uiso 1.00 1 c . . .
H(19) H 0.7046(3) -0.0193(2) -0.1402(1) 0.023(1) Uiso 1.00 1 c . . .
H(20) H 0.2085(3) -0.0185(2) -0.0101(1) 0.023(1) Uiso 1.00 1 c . . .

loop_
_atom_site_aniso_label
_atom_site_aniso_U_11
_atom_site_aniso_U_22
_atom_site_aniso_U_33
_atom_site_aniso_U_12
_atom_site_aniso_U_13
_atom_site_aniso_U_23
N(1) 0.015(1) 0.0163(9) 0.0211(9) -0.0055(8) -0.0033(7) -0.0002(7)
N(2) 0.0155(9) 0.0130(9) 0.024(1) -0.0044(8) 0.0008(7) 0.0010(7)
N(3) 0.021(1) 0.031(1) 0.025(1) -0.0106(9) -0.0014(7) -0.0011(8)
N(4) 0.024(1) 0.043(1) 0.022(1) -0.014(1) -0.0020(8) 0.0052(9)
N(5) 0.026(1) 0.033(1) 0.025(1) -0.017(1) -0.0013(8) -0.0005(8)
N(6) 0.025(1) 0.033(1) 0.032(1) -0.014(1) -0.0046(8) 0.0055(9)
N(7) 0.024(1) 0.034(1) 0.029(1) -0.012(1) -0.0043(8) -0.0012(9)
N(8) 0.030(1) 0.031(1) 0.022(1) -0.017(1) -0.0023(8) 0.0026(8)
C(1) 0.018(1) 0.0136(9) 0.022(1) -0.0076(9) -0.0010(8) 0.0010(7)
C(2) 0.019(1) 0.018(1) 0.022(1) -0.010(1) 0.0053(8) -0.0017(8)
C(3) 0.015(1) 0.016(1) 0.024(1) -0.0046(9) -0.0017(8) 0.0006(8)
C(4) 0.019(1) 0.015(1) 0.019(1) -0.0069(9) -0.0025(8) 0.0018(8)
C(5) 0.014(1) 0.013(1) 0.026(1) -0.0037(9) 0.0038(8) 0.0006(7)
C(6) 0.016(1) 0.017(1) 0.023(1) -0.0050(9) -0.0003(8) 0.0038(8)
C(7) 0.018(1) 0.017(1) 0.024(1) -0.0088(9) -0.0035(8) 0.0018(8)
C(8) 0.022(1) 0.022(1) 0.019(1) -0.013(1) -0.0036(8) 0.0030(8)
C(9) 0.019(1) 0.024(1) 0.023(1) -0.010(1) -0.0057(8) 0.0009(8)
C(10) 0.019(1) 0.016(1) 0.022(1) -0.0072(9) -0.0005(8) 0.0028(8)
C(11) 0.019(1) 0.023(1) 0.020(1) -0.011(1) -0.0047(9) 0.0016(8)
C(12) 0.024(1) 0.018(1) 0.019(1) -0.009(1) 0.0012(8) -0.0017(8)
C(13) 0.017(1) 0.015(1) 0.018(1) -0.0077(9) -0.0031(8) 0.0021(8)
C(14) 0.020(1) 0.015(1) 0.022(1) -0.0099(9) 0.0030(8) 0.0002(8)
C(15) 0.017(1) 0.014(1) 0.024(1) -0.0070(9) 0.0006(8) -0.0004(8)
C(16) 0.019(1) 0.022(1) 0.018(1) -0.0107(9) -0.0024(8) 0.0007(8)
C(17) 0.021(1) 0.021(1) 0.018(1) -0.009(1) -0.0005(8) -0.0007(8)
C(18) 0.025(1) 0.021(1) 0.018(1) -0.013(1) -0.0046(8) 0.0020(8)
C(19) 0.022(1) 0.027(1) 0.020(1) -0.013(1) -0.0048(8) 0.0012(9)
C(20) 0.024(1) 0.026(1) 0.019(1) -0.012(1) 0.0007(8) -0.0003(8)
C(21) 0.014(1) 0.022(1) 0.029(1) -0.0060(9) 0.0033(8) 0.0001(8)
C(22) 0.019(1) 0.019(1) 0.024(1) -0.007(1) 0.0026(8) 0.0036(8)
C(23) 0.026(1) 0.027(1) 0.014(1) -0.014(1) -0.0054(8) 0.0012(8)
C(24) 0.018(1) 0.021(1) 0.027(1) -0.007(1) -0.0052(8) 0.0006(9)

loop_
_atom_type_symbol
_atom_type_description
_atom_type_scat_dispersion_real
_atom_type_scat_dispersion_imag
_atom_type_scat_source
C C 0.003 0.002
;
International Tables for Crystallography
(1992, Vol. C, Tables 4.2.6.8 and 6.1.1.4)
;
H H 0.000 0.000
;
International Tables for Crystallography
(1992, Vol. C, Table 6.1.1.4)
;
N N 0.006 0.003
;
International Tables for Crystallography
(1992, Vol. C, Tables 4.2.6.8 and 6.1.1.4)
;
